data_4511118
loop_
_publ_author_name
'Zhang, Lai-Ping'
'Ma, Jian-Fang'
'Yang, Jin'
'Liu, Ying-Ying'
'Wei, Guo-Hua'

_publ_section_title
;
 1D, 2D, and 3D Metal&#x2212;Organic Frameworks Based on Bis(imidazole)
 Ligands and Polycarboxylates: Syntheses, Structures, and Photoluminescent
 Properties
;
_journal_issue 11
_journal_name_full 'Crystal Growth &amp; Design'
_journal_page_first 4660
_journal_paper_doi 10.1021/cg900460k
_journal_volume 9
_journal_year 2009
_chemical_formula_moiety 'C19 H20 Co N4 O5'
_chemical_formula_sum 'C19 H20 Co N4 O5'
_chemical_formula_weight 443.32
_chemical_name_systematic
;
 ?
;
_space_group_IT_number 14
_symmetry_cell_setting monoclinic
_symmetry_space_group_name_Hall '-P 2yn'
_symmetry_space_group_name_H-M 'P 1 21/n 1'
_atom_sites_solution_hydrogens geom
_atom_sites_solution_primary direct
_atom_sites_solution_secondary difmap
_audit_creation_method SHELXL-97
_cell_angle_alpha 90.00
_cell_angle_beta 90.414(11)
_cell_angle_gamma 90.00
_cell_formula_units_Z 4
_cell_length_a 9.539(3)
_cell_length_b 15.724(7)
_cell_length_c 13.203(4)
_cell_measurement_reflns_used 4440
_cell_measurement_temperature 293(2)
_cell_measurement_theta_max 27.5
_cell_measurement_theta_min 3.0
_cell_volume 1980.3(12)
_computing_cell_refinement PROCESS-AUTO
_computing_data_collection PROCESS-AUTO
_computing_data_reduction PROCESS-AUTO
_computing_molecular_graphics 'SHELXTL-PLUS (Sheldrick, 1990)'
_computing_publication_material SHELXL-97
_computing_structure_refinement 'SHELXL-97 (Sheldrick, 2008)'
_computing_structure_solution 'SHELXS-97 (Sheldrick, 1997)'
_diffrn_ambient_temperature 293(2)
_diffrn_detector_area_resol_mean 10.0
_diffrn_measured_fraction_theta_full 0.985
_diffrn_measured_fraction_theta_max 0.979
_diffrn_measurement_device_type 'Rigaku RAXIS-RAPID'
_diffrn_measurement_method '\w scan'
_diffrn_radiation_monochromator graphite
_diffrn_radiation_source 'fine-focus sealed tube'
_diffrn_radiation_type MoK\a
_diffrn_radiation_wavelength 0.71073
_diffrn_reflns_av_R_equivalents 0.0525
_diffrn_reflns_av_sigmaI/netI 0.0443
_diffrn_reflns_limit_h_max 11
_diffrn_reflns_limit_h_min -12
_diffrn_reflns_limit_k_max 20
_diffrn_reflns_limit_k_min -20
_diffrn_reflns_limit_l_max 17
_diffrn_reflns_limit_l_min -17
_diffrn_reflns_number 18987
_diffrn_reflns_theta_full 25.00
_diffrn_reflns_theta_max 27.45
_diffrn_reflns_theta_min 3.02
_exptl_absorpt_coefficient_mu 0.905
_exptl_absorpt_correction_T_max 0.901
_exptl_absorpt_correction_T_min 0.775
_exptl_absorpt_correction_type multi-scan
_exptl_absorpt_process_details
;
 Higashi,T (1995) Program for absorption correction. 
Rigaku Corporation, Tokyo, Japan.
;
_exptl_crystal_colour purple
_exptl_crystal_density_diffrn 1.487
_exptl_crystal_density_method 'not measured'
_exptl_crystal_description block
_exptl_crystal_F_000 916
_exptl_crystal_size_max 0.388
_exptl_crystal_size_mid 0.243
_exptl_crystal_size_min 0.124
_refine_diff_density_max 0.807
_refine_diff_density_min -0.562
_refine_diff_density_rms 0.068
_refine_ls_extinction_method none
_refine_ls_goodness_of_fit_ref 1.057
_refine_ls_hydrogen_treatment mixed
_refine_ls_matrix_type full
_refine_ls_number_parameters 265
_refine_ls_number_reflns 4440
_refine_ls_number_restraints 2
_refine_ls_restrained_S_all 1.071
_refine_ls_R_factor_all 0.0763
_refine_ls_R_factor_gt 0.0524
_refine_ls_shift/su_max 0.044
_refine_ls_shift/su_mean 0.004
_refine_ls_structure_factor_coef Fsqd
_refine_ls_weighting_details 'calc w=1/[\s^2^(Fo^2^)+(0.0632P)^2^+1.5185P] where P=(Fo^2^+2Fc^2^)/3'
_refine_ls_weighting_scheme calc
_refine_ls_wR_factor_gt 0.1286
_refine_ls_wR_factor_ref 0.1397
_reflns_number_gt 3209
_reflns_number_total 4440
_reflns_threshold_expression >2\s(I)
_cod_data_source_file cg900460k_si_002.cif
_cod_data_source_block Compound-3
_cod_original_cell_volume 1980.4(12)
_cod_original_sg_symbol_Hall '-P 2yn '
_cod_original_sg_symbol_H-M 'P 21/n'
_cod_database_code 4511118

loop_
_symmetry_equiv_pos_as_xyz
'x, y, z'
'-x+1/2, y+1/2, -z+1/2'
'-x, -y, -z'
'x-1/2, -y-1/2, z-1/2'

loop_
_atom_site_label
_atom_site_type_symbol
_atom_site_fract_x
_atom_site_fract_y
_atom_site_fract_z
_atom_site_U_iso_or_equiv
_atom_site_adp_type
_atom_site_occupancy
_atom_site_symmetry_multiplicity
_atom_site_calc_flag
_atom_site_refinement_flags
Co1 Co 0.77048(4) 0.04882(3) 0.84411(3) 0.03808(16) Uani 1 1 d .
C1 C -0.0088(3) 0.0483(2) 0.7115(3) 0.0434(8) Uani 1 1 d .
C2 C 0.1393(3) 0.0602(2) 0.6756(2) 0.0370(7) Uani 1 1 d .
C3 C 0.1645(3) 0.0563(2) 0.5722(2) 0.0391(7) Uani 1 1 d .
H3 H 0.0900 0.0499 0.5271 0.047 Uiso 1 1 calc R
C4 C 0.2995(3) 0.0618(2) 0.5364(2) 0.0405(7) Uani 1 1 d .
C5 C 0.4109(3) 0.0699(2) 0.6041(2) 0.0394(7) Uani 1 1 d .
H5 H 0.5020 0.0738 0.5799 0.047 Uiso 1 1 calc R
C6 C 0.3870(3) 0.0721(2) 0.7073(2) 0.0357(7) Uani 1 1 d .
C7 C 0.2496(3) 0.0685(2) 0.7436(3) 0.0391(7) Uani 1 1 d .
H7 H 0.2326 0.0716 0.8127 0.047 Uiso 1 1 calc R
C8 C 0.5089(3) 0.0714(2) 0.7804(2) 0.0358(7) Uani 1 1 d .
C9 C 0.6959(4) 0.1064(2) 1.0550(3) 0.0497(9) Uani 1 1 d .
H9 H 0.6313 0.0628 1.0640 0.060 Uiso 1 1 calc R
C10 C 0.8464(8) 0.1879(4) 0.9910(4) 0.125(3) Uani 1 1 d .
H10 H 0.9086 0.2123 0.9455 0.150 Uiso 1 1 calc R
C11 C 0.8158(9) 0.2192(4) 1.0817(4) 0.132(3) Uani 1 1 d .
H11 H 0.8536 0.2679 1.1113 0.158 Uiso 1 1 calc R
C12 C 0.6517(7) 0.1783(4) 1.2201(3) 0.0937(17) Uani 1 1 d .
H12A H 0.5834 0.1334 1.2301 0.112 Uiso 1 1 calc R
H12B H 0.6031 0.2324 1.2216 0.112 Uiso 1 1 calc R
C13 C 0.7610(8) 0.1753(4) 1.3032(4) 0.114(2) Uani 1 1 d D
H13A H 0.8113 0.1218 1.2990 0.136 Uiso 1 1 calc R
H13B H 0.8280 0.2208 1.2927 0.136 Uiso 1 1 calc R
C14 C 0.7017(7) 0.1836(4) 1.4036(4) 0.120(2) Uani 1 1 d D
H14A H 0.6218 0.1458 1.4093 0.143 Uiso 1 1 calc R
H14B H 0.6686 0.2414 1.4128 0.143 Uiso 1 1 calc R
C15 C 0.8047(7) 0.1631(3) 1.4847(5) 0.112(2) Uani 1 1 d D
H15A H 0.8645 0.1175 1.4607 0.134 Uiso 1 1 calc R
H15B H 0.7539 0.1416 1.5426 0.134 Uiso 1 1 calc R
C16 C 0.8965(6) 0.2349(3) 1.5197(4) 0.0860(15) Uani 1 1 d D
H16A H 0.9374 0.2628 1.4614 0.103 Uiso 1 1 calc R
H16B H 0.9722 0.2126 1.5613 0.103 Uiso 1 1 calc R
C17 C 0.8151(4) 0.3816(2) 1.5659(3) 0.0530(9) Uani 1 1 d .
H17 H 0.8625 0.4085 1.5136 0.064 Uiso 1 1 calc R
C18 C 0.6936(6) 0.3580(3) 1.6948(4) 0.0856(16) Uani 1 1 d .
H18 H 0.6376 0.3662 1.7513 0.103 Uiso 1 1 calc R
C19 C 0.7377(6) 0.2825(3) 1.6615(4) 0.0907(18) Uani 1 1 d .
H19 H 0.7188 0.2296 1.6898 0.109 Uiso 1 1 calc R
N1 N 0.7732(3) 0.1150(2) 0.9747(2) 0.0497(7) Uani 1 1 d .
N2 N 0.7202(4) 0.1673(2) 1.1223(2) 0.0711(10) Uani 1 1 d .
N3 N 0.8141(4) 0.2982(2) 1.5795(2) 0.0646(9) Uani 1 1 d .
N4 N 0.7425(3) 0.4216(2) 1.6339(2) 0.0500(7) Uani 1 1 d .
O1 O 0.6290(2) 0.08837(16) 0.74483(17) 0.0447(5) Uani 1 1 d .
O2 O 0.4911(2) 0.05096(18) 0.86958(18) 0.0537(6) Uani 1 1 d .
O3 O -0.0387(2) 0.07899(19) 0.79683(19) 0.0554(7) Uani 1 1 d .
O4 O -0.0927(2) 0.0081(2) 0.6584(2) 0.0646(8) Uani 1 1 d .
O5 O 0.3292(3) 0.0595(2) 0.43578(19) 0.0569(7) Uani 1 1 d .
H5A H 0.265(5) 0.040(3) 0.404(4) 0.085 Uiso 1 1 d .

loop_
_atom_site_aniso_label
_atom_site_aniso_U_11
_atom_site_aniso_U_22
_atom_site_aniso_U_33
_atom_site_aniso_U_23
_atom_site_aniso_U_13
_atom_site_aniso_U_12
Co1 0.0245(2) 0.0533(3) 0.0364(2) 0.00209(19) -0.00157(17) -0.00111(18)
C1 0.0234(14) 0.064(2) 0.0428(17) 0.0073(16) -0.0006(13) -0.0003(14)
C2 0.0224(13) 0.0427(18) 0.0460(17) 0.0041(13) -0.0017(13) -0.0004(11)
C3 0.0268(14) 0.0483(19) 0.0421(17) 0.0004(14) -0.0049(13) 0.0010(13)
C4 0.0291(14) 0.053(2) 0.0397(16) 0.0002(14) -0.0011(13) -0.0004(13)
C5 0.0199(13) 0.052(2) 0.0460(17) -0.0002(14) 0.0026(13) -0.0014(12)
C6 0.0226(13) 0.0426(18) 0.0419(16) 0.0018(13) -0.0031(12) -0.0004(11)
C7 0.0253(14) 0.052(2) 0.0403(16) 0.0030(14) 0.0010(13) -0.0029(12)
C8 0.0249(14) 0.0401(18) 0.0425(17) 0.0001(13) -0.0039(13) -0.0008(11)
C9 0.053(2) 0.052(2) 0.0439(18) -0.0097(15) -0.0045(17) -0.0076(16)
C10 0.169(6) 0.125(5) 0.082(4) -0.019(3) 0.022(4) -0.108(5)
C11 0.223(8) 0.094(4) 0.079(4) -0.018(3) -0.004(4) -0.095(5)
C12 0.135(5) 0.095(4) 0.050(2) -0.026(2) -0.007(3) 0.021(3)
C13 0.169(6) 0.104(5) 0.067(3) -0.007(3) -0.027(4) 0.056(4)
C14 0.156(6) 0.122(5) 0.080(4) -0.044(4) -0.043(4) 0.051(5)
C15 0.148(5) 0.079(4) 0.107(4) -0.038(3) -0.061(4) 0.036(4)
C16 0.101(4) 0.060(3) 0.097(4) -0.019(3) -0.031(3) 0.019(3)
C17 0.063(2) 0.045(2) 0.052(2) 0.0015(17) -0.0050(18) -0.0025(17)
C18 0.124(4) 0.068(3) 0.065(3) -0.001(2) 0.026(3) -0.028(3)
C19 0.149(5) 0.054(3) 0.069(3) 0.006(2) 0.013(3) -0.021(3)
N1 0.0468(15) 0.0567(19) 0.0456(16) -0.0037(14) -0.0051(13) -0.0151(14)
N2 0.112(3) 0.057(2) 0.0438(17) -0.0112(16) -0.0115(18) -0.009(2)
N3 0.088(3) 0.052(2) 0.0530(19) -0.0059(15) -0.0153(18) -0.0004(18)
N4 0.0576(18) 0.0491(17) 0.0433(15) -0.0035(13) 0.0038(14) -0.0103(14)
O1 0.0215(10) 0.0673(16) 0.0452(12) 0.0081(11) -0.0035(9) -0.0046(10)
O2 0.0371(12) 0.0818(19) 0.0420(13) 0.0099(12) -0.0064(11) -0.0117(12)
O3 0.0275(11) 0.087(2) 0.0521(15) -0.0027(13) 0.0040(11) -0.0016(11)
O4 0.0302(12) 0.109(2) 0.0541(15) -0.0011(15) -0.0044(11) -0.0195(14)
O5 0.0353(12) 0.097(2) 0.0386(13) -0.0049(13) -0.0004(11) -0.0071(13)

loop_
_atom_type_symbol
_atom_type_description
_atom_type_scat_dispersion_real
_atom_type_scat_dispersion_imag
_atom_type_scat_source
C C 0.0033 0.0016 'International Tables Vol C Tables 4.2.6.8 and 6.1.1.4'
H H 0.0000 0.0000 'International Tables Vol C Tables 4.2.6.8 and 6.1.1.4'
N N 0.0061 0.0033 'International Tables Vol C Tables 4.2.6.8 and 6.1.1.4'
O O 0.0106 0.0060 'International Tables Vol C Tables 4.2.6.8 and 6.1.1.4'
Co Co 0.3494 0.9721 'International Tables Vol C Tables 4.2.6.8 and 6.1.1.4'

loop_
_geom_angle_atom_site_label_1
_geom_angle_atom_site_label_2
_geom_angle_atom_site_label_3
_geom_angle
_geom_angle_site_symmetry_1
_geom_angle_site_symmetry_3
O1 Co1 O3 109.85(10) . 1_655
O1 Co1 N1 114.21(12) . .
O3 Co1 N1 98.02(11) 1_655 .
O1 Co1 N4 111.34(12) . 2_647
O3 Co1 N4 109.77(12) 1_655 2_647
N1 Co1 N4 112.82(12) . 2_647
O4 C1 O3 123.6(3) . .
O4 C1 C2 119.4(3) . .
O3 C1 C2 116.9(3) . .
C7 C2 C3 120.3(3) . .
C7 C2 C1 121.2(3) . .
C3 C2 C1 118.3(3) . .
C4 C3 C2 120.3(3) . .
C4 C3 H3 119.9 . .
C2 C3 H3 119.9 . .
O5 C4 C3 122.4(3) . .
O5 C4 C5 117.8(3) . .
C3 C4 C5 119.8(3) . .
C6 C5 C4 120.4(3) . .
C6 C5 H5 119.8 . .
C4 C5 H5 119.8 . .
C5 C6 C7 119.8(3) . .
C5 C6 C8 119.9(2) . .
C7 C6 C8 120.1(3) . .
C2 C7 C6 119.4(3) . .
C2 C7 H7 120.3 . .
C6 C7 H7 120.3 . .
O2 C8 O1 122.5(3) . .
O2 C8 C6 120.2(3) . .
O1 C8 C6 117.2(3) . .
N1 C9 N2 112.0(3) . .
N1 C9 H9 124.0 . .
N2 C9 H9 124.0 . .
C11 C10 N1 109.9(5) . .
C11 C10 H10 125.1 . .
N1 C10 H10 125.1 . .
C10 C11 N2 106.8(4) . .
C10 C11 H11 126.6 . .
N2 C11 H11 126.6 . .
N2 C12 C13 109.1(5) . .
N2 C12 H12A 109.9 . .
C13 C12 H12A 109.9 . .
N2 C12 H12B 109.9 . .
C13 C12 H12B 109.9 . .
H12A C12 H12B 108.3 . .
C14 C13 C12 112.9(6) . .
C14 C13 H13A 109.0 . .
C12 C13 H13A 109.0 . .
C14 C13 H13B 109.0 . .
C12 C13 H13B 109.0 . .
H13A C13 H13B 107.8 . .
C13 C14 C15 112.3(6) . .
C13 C14 H14A 109.2 . .
C15 C14 H14A 109.2 . .
C13 C14 H14B 109.1 . .
C15 C14 H14B 109.1 . .
H14A C14 H14B 107.9 . .
C14 C15 C16 116.2(5) . .
C14 C15 H15A 108.2 . .
C16 C15 H15A 108.2 . .
C14 C15 H15B 108.2 . .
C16 C15 H15B 108.2 . .
H15A C15 H15B 107.4 . .
C15 C16 N3 110.9(5) . .
C15 C16 H16A 109.5 . .
N3 C16 H16A 109.5 . .
C15 C16 H16B 109.5 . .
N3 C16 H16B 109.5 . .
H16A C16 H16B 108.1 . .
N4 C17 N3 112.4(4) . .
N4 C17 H17 123.8 . .
N3 C17 H17 123.8 . .
C19 C18 N4 110.3(4) . .
C19 C18 H18 124.8 . .
N4 C18 H18 124.8 . .
N3 C19 C18 106.1(4) . .
N3 C19 H19 127.0 . .
C18 C19 H19 127.0 . .
C9 N1 C10 104.6(4) . .
C9 N1 Co1 129.8(2) . .
C10 N1 Co1 125.1(3) . .
C9 N2 C11 106.8(4) . .
C9 N2 C12 126.9(4) . .
C11 N2 C12 126.3(4) . .
C17 N3 C19 107.4(4) . .
C17 N3 C16 125.6(4) . .
C19 N3 C16 126.7(4) . .
C17 N4 C18 103.8(4) . .
C17 N4 Co1 127.6(3) . 2_657
C18 N4 Co1 128.0(3) . 2_657
C8 O1 Co1 107.64(19) . .
C1 O3 Co1 113.8(2) . 1_455
C4 O5 H5A 111(4) . .

loop_
_geom_bond_atom_site_label_1
_geom_bond_atom_site_label_2
_geom_bond_distance
_geom_bond_site_symmetry_2
Co1 O1 1.975(2) .
Co1 O3 1.986(2) 1_655
Co1 N1 2.013(3) .
Co1 N4 2.026(3) 2_647
C1 O4 1.234(4) .
C1 O3 1.261(4) .
C1 C2 1.505(4) .
C2 C7 1.384(4) .
C2 C3 1.389(4) .
C3 C4 1.378(4) .
C3 H3 0.9300 .
C4 O5 1.360(4) .
C4 C5 1.390(5) .
C5 C6 1.384(5) .
C5 H5 0.9300 .
C6 C7 1.399(4) .
C6 C8 1.505(4) .
C7 H7 0.9300 .
C8 O2 1.234(4) .
C8 O1 1.270(3) .
C9 N1 1.303(4) .
C9 N2 1.326(5) .
C9 H9 0.9300 .
C10 C11 1.330(8) .
C10 N1 1.359(6) .
C10 H10 0.9300 .
C11 N2 1.339(7) .
C11 H11 0.9300 .
C12 N2 1.461(6) .
C12 C13 1.509(8) .
C12 H12A 0.9700 .
C12 H12B 0.9700 .
C13 C14 1.452(6) .
C13 H13A 0.9700 .
C13 H13B 0.9700 .
C14 C15 1.483(7) .
C14 H14A 0.9700 .
C14 H14B 0.9700 .
C15 C16 1.500(6) .
C15 H15A 0.9700 .
C15 H15B 0.9700 .
C16 N3 1.497(6) .
C16 H16A 0.9700 .
C16 H16B 0.9700 .
C17 N4 1.300(5) .
C17 N3 1.323(5) .
C17 H17 0.9300 .
C18 C19 1.335(7) .
C18 N4 1.367(5) .
C18 H18 0.9300 .
C19 N3 1.333(6) .
C19 H19 0.9300 .
N4 Co1 2.026(3) 2_657
O3 Co1 1.986(2) 1_455
O5 H5A 0.80(5) .

loop_
_geom_hbond_atom_site_label_D
_geom_hbond_atom_site_label_H
_geom_hbond_atom_site_label_A
_geom_hbond_distance_DH
_geom_hbond_distance_HA
_geom_hbond_distance_DA
_geom_hbond_angle_DHA
_geom_hbond_site_symmetry_A
O5 H5A O4 0.80(5) 1.98(5) 2.780(4) 173(5) 3_556

loop_
_geom_torsion_atom_site_label_1
_geom_torsion_atom_site_label_2
_geom_torsion_atom_site_label_3
_geom_torsion_atom_site_label_4
_geom_torsion
_geom_torsion_site_symmetry_1
_geom_torsion_site_symmetry_4
O4 C1 C2 C7 -150.5(3) . .
O3 C1 C2 C7 27.7(5) . .
O4 C1 C2 C3 24.7(5) . .
O3 C1 C2 C3 -157.0(3) . .
C7 C2 C3 C4 -0.9(5) . .
C1 C2 C3 C4 -176.2(3) . .
C2 C3 C4 O5 -179.0(3) . .
C2 C3 C4 C5 1.1(5) . .
O5 C4 C5 C6 -179.7(3) . .
C3 C4 C5 C6 0.2(5) . .
C4 C5 C6 C7 -1.7(5) . .
C4 C5 C6 C8 173.5(3) . .
C3 C2 C7 C6 -0.6(5) . .
C1 C2 C7 C6 174.6(3) . .
C5 C6 C7 C2 1.9(5) . .
C8 C6 C7 C2 -173.3(3) . .
C5 C6 C8 O2 -160.8(3) . .
C7 C6 C8 O2 14.4(5) . .
C5 C6 C8 O1 15.8(5) . .
C7 C6 C8 O1 -169.1(3) . .
N1 C10 C11 N2 -1.5(9) . .
N2 C12 C13 C14 -178.5(5) . .
C12 C13 C14 C15 168.3(6) . .
C13 C14 C15 C16 86.7(7) . .
C14 C15 C16 N3 71.4(7) . .
N4 C18 C19 N3 -0.1(7) . .
N2 C9 N1 C10 -2.7(6) . .
N2 C9 N1 Co1 -174.1(3) . .
C11 C10 N1 C9 2.5(8) . .
C11 C10 N1 Co1 174.5(5) . .
O1 Co1 N1 C9 83.6(4) . .
O3 Co1 N1 C9 -160.3(3) 1_655 .
N4 Co1 N1 C9 -44.8(4) 2_647 .
O1 Co1 N1 C10 -86.3(5) . .
O3 Co1 N1 C10 29.8(5) 1_655 .
N4 Co1 N1 C10 145.3(5) 2_647 .
N1 C9 N2 C11 1.8(6) . .
N1 C9 N2 C12 179.2(4) . .
C10 C11 N2 C9 -0.1(8) . .
C10 C11 N2 C12 -177.5(6) . .
C13 C12 N2 C9 120.7(6) . .
C13 C12 N2 C11 -62.4(8) . .
N4 C17 N3 C19 -0.6(5) . .
N4 C17 N3 C16 -174.8(4) . .
C18 C19 N3 C17 0.4(6) . .
C18 C19 N3 C16 174.6(4) . .
C15 C16 N3 C17 -131.3(5) . .
C15 C16 N3 C19 55.6(6) . .
N3 C17 N4 C18 0.5(5) . .
N3 C17 N4 Co1 172.4(3) . 2_657
C19 C18 N4 C17 -0.2(6) . .
C19 C18 N4 Co1 -172.1(4) . 2_657
O2 C8 O1 Co1 13.6(4) . .
C6 C8 O1 Co1 -162.8(2) . .
O3 Co1 O1 C8 -176.9(2) 1_655 .
N1 Co1 O1 C8 -68.0(2) . .
N4 Co1 O1 C8 61.3(2) 2_647 .
O4 C1 O3 Co1 4.7(5) . 1_455
C2 C1 O3 Co1 -173.4(2) . 1_455
